data_4033614
loop_
_publ_author_name
'Tanaka, Kenta'
'Kishimoto, Mami'
'Asada, Yosuke'
'Tanaka, Yuta'
'Hoshino, Yujiro'
'Honda, Kiyoshi'

_publ_section_title
;
 Access to Electron-Deficient 2,2-Disubstituted Chromanes: A Highly
 Regioselective One-Pot Synthesis via an Inverse-Electron-Demand [4 + 2]
 Cycloaddition of <i>ortho</i>-Quinone Methides.
;
_journal_issue 21
_journal_name_full 'The Journal of organic chemistry'
_journal_page_first 13858
_journal_page_last 13870
_journal_paper_doi 10.1021/acs.joc.9b02036
_journal_volume 84
_journal_year 2019
_chemical_formula_moiety 'C17 H16 N2 O7'
_chemical_formula_sum 'C17 H16 N2 O7'
_chemical_formula_weight 360.32
_space_group_crystal_system triclinic
_space_group_IT_number 2
_space_group_name_Hall '-P 1'
_space_group_name_H-M_alt 'P -1'
_symmetry_space_group_name_Hall '-P 1'
_symmetry_space_group_name_H-M 'P -1'
_atom_sites_solution_hydrogens geom
_atom_sites_solution_primary dual
_audit_creation_date 2018-09-27
_audit_creation_method
;
Olex2 1.2
(compiled 2017.07.20 svn.r3457 for OlexSys, GUI svn.r5370)
;
_cell_angle_alpha 112.025(2)
_cell_angle_beta 102.5850(10)
_cell_angle_gamma 98.478(2)
_cell_formula_units_Z 2
_cell_length_a 9.1504(2)
_cell_length_b 9.1640(2)
_cell_length_c 11.3246(2)
_cell_measurement_reflns_used 5316
_cell_measurement_temperature 223
_cell_measurement_theta_max 70.5320
_cell_measurement_theta_min 4.4010
_cell_volume 831.15(3)
_computing_cell_refinement 'CrysAlisPro 1.171.39.20a (Rigaku OD, 2015)'
_computing_data_collection 'CrysAlisPro 1.171.39.20a (Rigaku OD, 2015)'
_computing_data_reduction 'CrysAlisPro 1.171.39.20a (Rigaku OD, 2015)'
_computing_molecular_graphics 'Olex2 (Dolomanov et al., 2009)'
_computing_publication_material 'Olex2 (Dolomanov et al., 2009)'
_computing_structure_refinement 'ShelXL (Sheldrick, 2015)'
_computing_structure_solution 'ShelXT (Sheldrick, 2015)'
_diffrn_ambient_temperature 223
_diffrn_detector 'CCD plate'
_diffrn_measured_fraction_theta_full 0.987
_diffrn_measured_fraction_theta_max 0.968
_diffrn_measurement_details
;
List of Runs (angles in degrees, time in seconds):

  # Type    Start    End  Width  t~exp~   \w     \q     \k     \f   Frames
--------------------------------------------------------------------------
  1  \w      0.00  44.00   0.50    0.50    --   24.00 -57.00  60.00   88
  2  \w     11.00  59.00   0.50    0.50    --   24.00 -77.00 150.00   96
  3  \w     -4.00  69.00   0.50    0.50    --   24.00 -82.00-120.00  146
  4  \w     28.00  65.00   0.50    0.50    --   24.00 -77.00 -90.00   74
  5  \w    -39.00   8.00   0.50    0.50    --   24.00 -77.00 150.00   94
  6  \w     12.00  38.00   0.50    0.50    --   24.00  57.00-180.00   52
  7  \w    -64.00  33.00   0.50    0.50    --   24.00 -77.00-180.00  194
  8  \w     -1.00  66.00   0.50    0.50    --   24.00 -82.00   0.00  134
  9  \w    -47.00 -17.00   0.50    0.50    --   24.00 -82.00-120.00   60
 10  \w    -56.00  18.00   0.50    0.50    --   24.00 -77.00 -90.00  148
 11  \w     80.00 145.00   0.50    0.50    --  102.70 -82.00-150.00  130
 12  \w     74.00 100.00   0.50    0.50    --  102.70 -82.00  90.00   52
 13  \w     13.00  92.00   0.50    0.50    --  102.70 -12.00 -30.00  158
 14  \w     98.00 190.00   0.50    0.50    --  102.70 -12.00 -30.00  184
 15  \w     26.00  65.00   0.50    0.50    --  102.70 -82.00  90.00   78
 16  \w    111.00 192.00   0.50    0.50    --  102.70 -12.00-120.00  162
 17  \w     40.00  66.00   0.50    0.50    --  102.70 -63.00   0.00   52
 18  \w    100.00 167.00   0.50    0.50    --  102.70 -38.00  30.00  134
 19  \w     23.00  84.00   0.50    0.50    --  102.70 -38.00  30.00  122
 20  \w     58.00 120.00   0.50    0.50    --  102.70 -82.00 -30.00  124
 21  \w     22.00 107.00   0.50    0.50    --  102.70 -82.00  30.00  170
 22  \w     13.00  99.00   0.50    0.50    --  102.70 -12.00-120.00  172
 23  \w     16.00  91.00   0.50    0.50    --  102.70 -82.00 150.00  150
 24  \w     90.00 148.00   0.50    0.50    --  102.70 -82.00-120.00  116
 25  \w     13.00  69.00   0.50    0.50    --  102.70 -82.00-120.00  112
 26  \w     94.00 134.00   0.50    0.50    --  102.70 -63.00   0.00   80
 27  \w     28.00 143.00   0.50    0.50    --  102.70 -82.00-180.00  230
 28  \w     19.00  98.00   0.50    0.50    --  102.70 -50.00-180.00  158
 29  \w    111.00 137.00   0.50    0.50    --  102.70 -50.00-180.00   52
 30  \w    107.00 132.00   0.50    0.50    --  102.70 -50.00 150.00   50
 31  \w     32.00  57.00   0.50    0.50    --  102.70 -50.00 150.00   50
;
_diffrn_measurement_device 'four-circle diffractometer'
_diffrn_measurement_device_type 'XtaLAB Pro: Kappa dual home/near'
_diffrn_measurement_method '\w scans'
_diffrn_orient_matrix_type 'CrysAlisPro convention (1999,Acta A55,543-557)'
_diffrn_orient_matrix_UB_11 0.1209790000
_diffrn_orient_matrix_UB_12 -0.0904226000
_diffrn_orient_matrix_UB_13 -0.0451923000
_diffrn_orient_matrix_UB_21 -0.1113463000
_diffrn_orient_matrix_UB_22 -0.0885705000
_diffrn_orient_matrix_UB_23 -0.1431065000
_diffrn_orient_matrix_UB_31 0.0690163000
_diffrn_orient_matrix_UB_32 0.1382693000
_diffrn_orient_matrix_UB_33 -0.0333226000
_diffrn_radiation_monochromator graphite
_diffrn_radiation_probe x-ray
_diffrn_radiation_type CuK\a
_diffrn_radiation_wavelength 1.54184
_diffrn_reflns_av_R_equivalents 0.0210
_diffrn_reflns_av_unetI/netI 0.0243
_diffrn_reflns_Laue_measured_fraction_full 0.987
_diffrn_reflns_Laue_measured_fraction_max 0.968
_diffrn_reflns_limit_h_max 11
_diffrn_reflns_limit_h_min -10
_diffrn_reflns_limit_k_max 11
_diffrn_reflns_limit_k_min -7
_diffrn_reflns_limit_l_max 10
_diffrn_reflns_limit_l_min -13
_diffrn_reflns_number 6826
_diffrn_reflns_point_group_measured_fraction_full 0.987
_diffrn_reflns_point_group_measured_fraction_max 0.968
_diffrn_reflns_theta_full 67.684
_diffrn_reflns_theta_max 70.614
_diffrn_reflns_theta_min 4.412
_diffrn_source 'fine-focus sealed X-ray tube'
_diffrn_source_type 'Enhance (Cu) X-ray Source'
_exptl_absorpt_coefficient_mu 0.966
_exptl_absorpt_correction_T_max 1.00000
_exptl_absorpt_correction_T_min 0.76571
_exptl_absorpt_correction_type multi-scan
_exptl_absorpt_process_details
;
CrysAlisPro 1.171.39.20a (Rigaku Oxford Diffraction, 2015)
Empirical absorption correction using spherical harmonics,
 implemented in SCALE3 ABSPACK scaling algorithm.
;
_exptl_crystal_colour 'clear colourless'
_exptl_crystal_colour_lustre clear
_exptl_crystal_colour_primary colourless
_exptl_crystal_density_diffrn 1.440
_exptl_crystal_description plate
_exptl_crystal_F_000 376
_exptl_crystal_size_max 0.3
_exptl_crystal_size_mid 0.1
_exptl_crystal_size_min 0.1
_refine_diff_density_max 0.236
_refine_diff_density_min -0.398
_refine_diff_density_rms 0.090
_refine_ls_extinction_method none
_refine_ls_goodness_of_fit_ref 1.077
_refine_ls_hydrogen_treatment constr
_refine_ls_matrix_type full
_refine_ls_number_parameters 237
_refine_ls_number_reflns 3086
_refine_ls_number_restraints 0
_refine_ls_restrained_S_all 1.077
_refine_ls_R_factor_all 0.0493
_refine_ls_R_factor_gt 0.0470
_refine_ls_shift/su_max 0.000
_refine_ls_shift/su_mean 0.000
_refine_ls_structure_factor_coef Fsqd
_refine_ls_weighting_details 'w=1/[\s^2^(Fo^2^)+(0.0713P)^2^+0.1879P] where P=(Fo^2^+2Fc^2^)/3'
_refine_ls_weighting_scheme calc
_refine_ls_wR_factor_gt 0.1238
_refine_ls_wR_factor_ref 0.1259
_reflns_Friedel_coverage 0.000
_reflns_number_gt 2865
_reflns_number_total 3086
_reflns_threshold_expression 'I > 2\s(I)'
_cod_data_source_file jo9b02036_si_001.cif
_cod_data_source_block exp_288
_cod_depositor_comments 'Adding full bibliography for 4033613--4033615.cif.'
_cod_database_code 4033614
_shelx_shelxl_version_number 2017/1
_shelx_space_group_comment
;
The symmetry employed for this shelxl refinement is uniquely defined
by the following loop, which should always be used as a source of
symmetry information in preference to the above space-group names.
They are only intended as comments.
;
_diffrn_oxdiff_ac3_digest_frames
;
0192fc3ad9ca366e933e3bc088d8c0d0a0000394ff3
;
_reflns_odcompleteness_completeness 98.82
_reflns_odcompleteness_iscentric 1
_reflns_odcompleteness_theta 66.97
_olex2_refinement_description
;
1. Others
 Fixed Uiso: H00F(0.043) H00G(0.046) H00H(0.049) H00I(0.044) H00J(0.046)
 H00A(0.046) H00B(0.046) H00L(0.052) H00N(0.046) H00O(0.053) H00C(0.076)
 H00D(0.076) H00E(0.076) H00K(0.09) H00M(0.09) H00P(0.09)
 Fixed X: H00F(0.717668) H00G(0.343189) H00H(0.624051) H00I(0.880098)
 H00J(0.583981) H00A(0.862212) H00B(0.978423) H00L(0.978589) H00N(0.274272)
 H00O(1.016242) H00C(0.579695) H00D(0.712271) H00E(0.682821) H00K(1.094989)
 H00M(1.144982) H00P(1.158237)
 Fixed Y: H00F(0.814989) H00G(0.681093) H00H(0.402612) H00I(0.673194)
 H00J(0.503201) H00A(0.591937) H00B(0.761884) H00L(0.85407) H00N(0.741976)
 H00O(0.757858) H00C(0.949245) H00D(1.1041) H00E(0.951063) H00K(0.840475)
 H00M(0.862136) H00P(1.015398)
 Fixed Z: H00F(-0.073178) H00G(0.112629) H00H(0.505073) H00I(0.058701)
 H00J(0.343842) H00A(0.214848) H00B(0.306874) H00L(0.553439) H00N(-0.069737)
 H00O(0.717233) H00C(0.389359) H00D(0.489527) H00E(0.520333) H00K(0.065817)
 H00M(0.214118) H00P(0.182684)
;
_olex2_submission_special_instructions 'No special instructions were received'
_oxdiff_exptl_absorpt_empirical_details
;
Empirical correction (ABSPACK) includes:
- Absorption correction using spherical harmonics
- Frame scaling
;
_oxdiff_exptl_absorpt_empirical_full_max 1.259
_oxdiff_exptl_absorpt_empirical_full_min 0.709

loop_
_space_group_symop_operation_xyz
'x, y, z'
'-x, -y, -z'

loop_
_atom_site_label
_atom_site_type_symbol
_atom_site_fract_x
_atom_site_fract_y
_atom_site_fract_z
_atom_site_U_iso_or_equiv
_atom_site_adp_type
_atom_site_occupancy
_atom_site_site_symmetry_order
_atom_site_calc_flag
_atom_site_refinement_flags_posn
O001 O 0.78830(12) 0.92417(12) 0.38194(10) 0.0378(3) Uani 1 1 d .
O002 O 0.60422(11) 0.68134(12) 0.23909(10) 0.0359(3) Uani 1 1 d .
O003 O 0.94563(11) 0.91051(14) 0.16167(11) 0.0437(3) Uani 1 1 d .
O004 O 0.54824(14) 0.84540(17) -0.25469(12) 0.0577(3) Uani 1 1 d .
O005 O 0.31715(15) 0.83665(18) -0.23759(13) 0.0595(4) Uani 1 1 d .
O006 O 0.95112(16) 0.59260(16) 0.83297(12) 0.0585(3) Uani 1 1 d .
N007 N 0.44947(16) 0.82642(16) -0.19999(13) 0.0423(3) Uani 1 1 d .
O008 O 0.75574(18) 0.38707(19) 0.70925(15) 0.0680(4) Uani 1 1 d .
N009 N 0.84433(16) 0.51402(17) 0.72977(13) 0.0437(3) Uani 1 1 d .
C00A C 0.68615(16) 0.75397(16) 0.07477(14) 0.0329(3) Uani 1 1 d .
C00B C 0.76042(15) 0.75454(16) 0.32687(14) 0.0327(3) Uani 1 1 d .
C00C C 0.57203(16) 0.71560(16) 0.13020(14) 0.0322(3) Uani 1 1 d .
C00D C 0.77725(16) 0.68881(17) 0.43260(14) 0.0341(3) Uani 1 1 d .
C00E C 0.82260(17) 0.57302(18) 0.62504(14) 0.0372(3) Uani 1 1 d .
C00F C 0.64380(17) 0.78944(17) -0.03436(14) 0.0357(3) Uani 1 1 d .
H00F H 0.717668 0.814989 -0.073178 0.043 Uiso 1 1 calc R
C00G C 0.41806(16) 0.70945(18) 0.07575(15) 0.0380(3) Uani 1 1 d .
H00G H 0.343189 0.681093 0.112629 0.046 Uiso 1 1 calc R
C00H C 0.69382(18) 0.49397(19) 0.51458(16) 0.0409(3) Uani 1 1 d .
H00H H 0.624051 0.402612 0.505073 0.049 Uiso 1 1 calc R
C00I C 0.85205(16) 0.75425(18) 0.12956(14) 0.0366(3) Uani 1 1 d .
H00I H 0.880098 0.673194 0.058701 0.044 Uiso 1 1 calc R
C00J C 0.67089(17) 0.55364(18) 0.41837(15) 0.0384(3) Uani 1 1 d .
H00J H 0.583981 0.503201 0.343842 0.046 Uiso 1 1 calc R
C00K C 0.87385(17) 0.70844(19) 0.24768(15) 0.0382(3) Uani 1 1 d .
H00A H 0.862212 0.591937 0.214848 0.046 Uiso 1 1 calc R
H00B H 0.978423 0.761884 0.306874 0.046 Uiso 1 1 calc R
C00L C 0.90696(18) 0.76434(19) 0.54439(16) 0.0432(4) Uani 1 1 d .
H00L H 0.978589 0.854070 0.553439 0.052 Uiso 1 1 calc R
C00M C 0.49149(17) 0.78679(17) -0.08546(14) 0.0358(3) Uani 1 1 d .
C00N C 0.37665(17) 0.74537(18) -0.03270(15) 0.0379(3) Uani 1 1 d .
H00N H 0.274272 0.741976 -0.069737 0.046 Uiso 1 1 calc R
C00O C 0.93020(18) 0.7072(2) 0.64197(16) 0.0440(4) Uani 1 1 d .
H00O H 1.016242 0.757858 0.717233 0.053 Uiso 1 1 calc R
C00P C 0.6820(2) 0.9873(2) 0.45098(17) 0.0504(4) Uani 1 1 d .
H00C H 0.579695 0.949245 0.389359 0.076 Uiso 1 1 calc GR
H00D H 0.712271 1.104100 0.489527 0.076 Uiso 1 1 calc GR
H00E H 0.682821 0.951063 0.520333 0.076 Uiso 1 1 calc GR
C00Q C 1.09829(19) 0.9068(3) 0.1556(2) 0.0603(5) Uani 1 1 d .
H00K H 1.094989 0.840475 0.065817 0.090 Uiso 1 1 calc GR
H00M H 1.144982 0.862136 0.214118 0.090 Uiso 1 1 calc GR
H00P H 1.158237 1.015398 0.182684 0.090 Uiso 1 1 calc GR

loop_
_atom_site_aniso_label
_atom_site_aniso_U_11
_atom_site_aniso_U_22
_atom_site_aniso_U_33
_atom_site_aniso_U_23
_atom_site_aniso_U_13
_atom_site_aniso_U_12
O001 0.0424(6) 0.0324(5) 0.0402(5) 0.0159(4) 0.0145(4) 0.0093(4)
O002 0.0286(5) 0.0437(6) 0.0375(5) 0.0213(5) 0.0087(4) 0.0053(4)
O003 0.0295(5) 0.0522(6) 0.0517(6) 0.0243(5) 0.0155(4) 0.0052(4)
O004 0.0493(7) 0.0792(9) 0.0509(7) 0.0401(7) 0.0130(5) 0.0032(6)
O005 0.0520(7) 0.0830(9) 0.0588(8) 0.0436(7) 0.0140(6) 0.0272(7)
O006 0.0721(9) 0.0659(8) 0.0380(6) 0.0240(6) 0.0102(6) 0.0228(7)
N007 0.0439(7) 0.0414(7) 0.0386(7) 0.0180(6) 0.0075(6) 0.0066(5)
O008 0.0738(9) 0.0755(9) 0.0686(9) 0.0507(8) 0.0179(7) 0.0081(7)
N009 0.0494(8) 0.0514(8) 0.0421(7) 0.0250(6) 0.0202(6) 0.0228(6)
C00A 0.0309(7) 0.0319(7) 0.0337(7) 0.0107(6) 0.0116(5) 0.0072(5)
C00B 0.0282(6) 0.0329(7) 0.0353(7) 0.0139(6) 0.0086(5) 0.0056(5)
C00C 0.0323(7) 0.0307(6) 0.0325(7) 0.0125(5) 0.0099(5) 0.0069(5)
C00D 0.0319(7) 0.0339(7) 0.0381(7) 0.0160(6) 0.0117(6) 0.0093(5)
C00E 0.0406(8) 0.0410(8) 0.0370(7) 0.0199(6) 0.0146(6) 0.0169(6)
C00F 0.0350(7) 0.0355(7) 0.0353(7) 0.0132(6) 0.0137(6) 0.0049(6)
C00G 0.0301(7) 0.0444(8) 0.0413(8) 0.0197(6) 0.0126(6) 0.0068(6)
C00H 0.0399(8) 0.0385(8) 0.0458(8) 0.0210(7) 0.0130(6) 0.0055(6)
C00I 0.0317(7) 0.0409(7) 0.0385(7) 0.0150(6) 0.0157(6) 0.0103(6)
C00J 0.0352(7) 0.0372(7) 0.0380(7) 0.0156(6) 0.0059(6) 0.0035(6)
C00K 0.0315(7) 0.0425(8) 0.0429(8) 0.0186(7) 0.0125(6) 0.0126(6)
C00L 0.0372(8) 0.0420(8) 0.0465(8) 0.0222(7) 0.0049(6) 0.0004(6)
C00M 0.0389(7) 0.0333(7) 0.0322(7) 0.0126(6) 0.0088(6) 0.0063(6)
C00N 0.0305(7) 0.0421(8) 0.0391(7) 0.0163(6) 0.0081(6) 0.0085(6)
C00O 0.0375(8) 0.0478(9) 0.0413(8) 0.0197(7) 0.0024(6) 0.0062(6)
C00P 0.0655(11) 0.0490(9) 0.0441(9) 0.0190(7) 0.0231(8) 0.0271(8)
C00Q 0.0332(8) 0.0845(14) 0.0581(11) 0.0248(10) 0.0207(7) 0.0041(8)

loop_
_atom_type_symbol
_atom_type_description
_atom_type_scat_dispersion_real
_atom_type_scat_dispersion_imag
_atom_type_scat_source
C C 0.0181 0.0091 'International Tables Vol C Tables 4.2.6.8 and 6.1.1.4'
H H 0.0000 0.0000 'International Tables Vol C Tables 4.2.6.8 and 6.1.1.4'
N N 0.0311 0.0180 'International Tables Vol C Tables 4.2.6.8 and 6.1.1.4'
O O 0.0492 0.0322 'International Tables Vol C Tables 4.2.6.8 and 6.1.1.4'

loop_
_geom_angle_atom_site_label_1
_geom_angle_atom_site_label_2
_geom_angle_atom_site_label_3
_geom_angle
C00B O001 C00P 114.74(12)
C00C O002 C00B 115.00(10)
C00Q O003 C00I 112.60(13)
O004 N007 C00M 118.35(13)
O005 N007 O004 123.35(13)
O005 N007 C00M 118.30(13)
O006 N009 C00E 118.65(14)
O008 N009 O006 123.04(14)
O008 N009 C00E 118.30(13)
C00C C00A C00I 121.55(13)
C00F C00A C00C 118.55(13)
C00F C00A C00I 119.89(12)
O001 C00B O002 109.96(11)
O001 C00B C00D 112.33(11)
O001 C00B C00K 107.60(11)
O002 C00B C00D 106.85(11)
O002 C00B C00K 109.53(11)
C00D C00B C00K 110.56(11)
O002 C00C C00A 122.34(12)
O002 C00C C00G 116.50(12)
C00G C00C C00A 121.15(13)
C00J C00D C00B 122.14(13)
C00J C00D C00L 119.75(13)
C00L C00D C00B 118.06(13)
C00H C00E N009 118.71(14)
C00O C00E N009 118.67(13)
C00O C00E C00H 122.61(14)
C00A C00F H00F 120.1
C00M C00F C00A 119.76(13)
C00M C00F H00F 120.1
C00C C00G H00G 120.0
C00N C00G C00C 120.03(13)
C00N C00G H00G 120.0
C00E C00H H00H 120.8
C00E C00H C00J 118.50(14)
C00J C00H H00H 120.8
O003 C00I C00A 107.30(12)
O003 C00I H00I 108.1
O003 C00I C00K 113.26(12)
C00A C00I H00I 108.1
C00A C00I C00K 111.70(12)
C00K C00I H00I 108.1
C00D C00J H00J 119.9
C00H C00J C00D 120.26(13)
C00H C00J H00J 119.9
C00B C00K C00I 113.64(11)
C00B C00K H00A 108.8
C00B C00K H00B 108.8
C00I C00K H00A 108.8
C00I C00K H00B 108.8
H00A C00K H00B 107.7
C00D C00L H00L 119.7
C00O C00L C00D 120.55(14)
C00O C00L H00L 119.7
C00F C00M N007 118.89(13)
C00F C00M C00N 122.06(13)
C00N C00M N007 119.05(13)
C00G C00N C00M 118.42(13)
C00G C00N H00N 120.8
C00M C00N H00N 120.8
C00E C00O C00L 118.32(14)
C00E C00O H00O 120.8
C00L C00O H00O 120.8
O001 C00P H00C 109.5
O001 C00P H00D 109.5
O001 C00P H00E 109.5
H00C C00P H00D 109.5
H00C C00P H00E 109.5
H00D C00P H00E 109.5
O003 C00Q H00K 109.5
O003 C00Q H00M 109.5
O003 C00Q H00P 109.5
H00K C00Q H00M 109.5
H00K C00Q H00P 109.5
H00M C00Q H00P 109.5

loop_
_geom_bond_atom_site_label_1
_geom_bond_atom_site_label_2
_geom_bond_distance
O001 C00B 1.3989(16)
O001 C00P 1.432(2)
O002 C00B 1.4420(16)
O002 C00C 1.3657(16)
O003 C00I 1.4241(18)
O003 C00Q 1.418(2)
O004 N007 1.2285(19)
O005 N007 1.2227(18)
O006 N009 1.2259(18)
N007 C00M 1.4626(19)
O008 N009 1.2254(19)
N009 C00E 1.4657(19)
C00A C00C 1.397(2)
C00A C00F 1.383(2)
C00A C00I 1.5088(19)
C00B C00D 1.5192(19)
C00B C00K 1.5201(19)
C00C C00G 1.393(2)
C00D C00J 1.391(2)
C00D C00L 1.391(2)
C00E C00H 1.380(2)
C00E C00O 1.379(2)
C00F H00F 0.9300
C00F C00M 1.381(2)
C00G H00G 0.9300
C00G C00N 1.377(2)
C00H H00H 0.9300
C00H C00J 1.383(2)
C00I H00I 0.9800
C00I C00K 1.528(2)
C00J H00J 0.9300
C00K H00A 0.9700
C00K H00B 0.9700
C00L H00L 0.9300
C00L C00O 1.380(2)
C00M C00N 1.390(2)
C00N H00N 0.9300
C00O H00O 0.9300
C00P H00C 0.9600
C00P H00D 0.9600
C00P H00E 0.9600
C00Q H00K 0.9600
C00Q H00M 0.9600
C00Q H00P 0.9600
